data_7209414
loop_
_publ_author_name
'Doering, W.'
'Schuster, H.U.'

_publ_section_title
;
 Darstellung und Struktur von Na Au3 Si und Na Au3 Ge
;
_journal_name_full
;
Zeitschrift fuer Naturforschung, Teil B. Anorganische Chemie, Organische
 Chemie (33,1978-41,1986)
;
_journal_page_first 1482
_journal_page_last 1483
_journal_volume 35
_journal_year 1980
_chemical_formula_sum 'Au3 Ge Na'
_chemical_name_systematic 'Na Au3 Ge'
_space_group_IT_number 205
_symmetry_space_group_name_Hall '-P 2ac 2ab 3'
_symmetry_space_group_name_H-M 'P a -3'
_cell_angle_alpha 90
_cell_angle_beta 90
_cell_angle_gamma 90
_cell_formula_units_Z 8
_cell_length_a 9.021
_cell_length_b 9.021
_cell_length_c 9.021
_cell_volume 734.115
_citation_journal_id_ASTM ZNBAD2
_cod_data_source_file gold_596.cif
_cod_data_source_block Au3Ge1Na1
_cod_original_cell_volume 734.1149
_cod_original_formula_sum 'Au3 Ge1 Na1'
_cod_database_code 7209414

loop_
_symmetry_equiv_pos_as_xyz
x,y,z
-x+1/2,-y,z+1/2
x+1/2,-y+1/2,-z
-x,y+1/2,-z+1/2
z,x,y
-z+1/2,-x,y+1/2
z+1/2,-x+1/2,-y
-z,x+1/2,-y+1/2
y,z,x
y+1/2,-z+1/2,-x
-y,z+1/2,-x+1/2
-y+1/2,-z,x+1/2
-x,-y,-z
x-1/2,y,-z-1/2
-x-1/2,y-1/2,z
x,-y-1/2,z-1/2
-z,-x,-y
z-1/2,x,-y-1/2
-z-1/2,x-1/2,y
z,-x-1/2,y-1/2
-y,-z,-x
-y-1/2,z-1/2,x
y,-z-1/2,x-1/2
y-1/2,z,-x-1/2

loop_
_atom_site_label
_atom_site_type_symbol
_atom_site_fract_x
_atom_site_fract_y
_atom_site_fract_z
_atom_site_occupancy
_atom_site_U_iso_or_equiv
Ge1 Ge-4 0.389 0.389 0.389 1 0.0
Au1 Au+1 0.2302 0.1407 0.4095 1 0.0
Na1 Na+1 0.096 0.096 0.096 1 0.0
